data_7215591
loop_
_publ_author_name
'Kaiser, Carlos R.'
'Pais, Karla C.'
'de Souza, Marcus V. N.'
'Wardell, James L.'
'Wardell, Solange M. S. V.'
'Tiekink, Edward R. T.'

_publ_section_title
;
 Assessing the persistence of the N--H&#x22EF;N hydrogen bonding leading
 to supramolecular chains in molecules related to the anti-malarial drug,
 chloroquine
;
_journal_coden_ASTM CRECF4
_journal_issue 6
_journal_name_full CrystEngComm
_journal_page_first 1133
_journal_page_last 1140
_journal_paper_doi 10.1039/b823058g
_journal_volume 11
_journal_year 2009
_chemical_formula_moiety 'C10 H9 Cl N2'
_chemical_formula_sum 'C10 H9 Cl N2'
_chemical_formula_weight 192.64
_space_group_IT_number 14
_symmetry_cell_setting monoclinic
_symmetry_space_group_name_Hall '-P 2ybc'
_symmetry_space_group_name_H-M 'P 1 21/c 1'
_atom_sites_solution_hydrogens geom
_atom_sites_solution_primary direct
_atom_sites_solution_secondary difmap
_audit_creation_method SHELXL-97
_cell_angle_alpha 90
_cell_angle_beta 99.967(7)
_cell_angle_gamma 90
_cell_formula_units_Z 4
_cell_length_a 4.6812(9)
_cell_length_b 14.097(4)
_cell_length_c 13.296(3)
_cell_measurement_reflns_used 699
_cell_measurement_temperature 98(2)
_cell_measurement_theta_max 30.3
_cell_measurement_theta_min 4.3
_cell_volume 864.2(4)
_computing_cell_refinement CrystalClear
_computing_data_collection 'CrystalClear (Rigaku, 2005)'
_computing_data_reduction CrystalClear
_computing_molecular_graphics 'ORTEPII (Johnson, 1976) & DIAMOND (Crystal Impact, 2006)'
_computing_publication_material SHELXL97
_computing_structure_refinement 'SHELXL97 (Sheldrick, 1997)'
_computing_structure_solution 'SHELXS97 (Sheldrick, 1997)'
_diffrn_ambient_temperature 98(2)
_diffrn_measured_fraction_theta_full 0.998
_diffrn_measured_fraction_theta_max 0.998
_diffrn_measurement_device_type AFC12\K/SATURN724
_diffrn_measurement_method \w
_diffrn_radiation_monochromator graphite
_diffrn_radiation_source 'fine-focus sealed tube'
_diffrn_radiation_type MoK\a
_diffrn_radiation_wavelength 0.71070
_diffrn_reflns_av_R_equivalents 0.019
_diffrn_reflns_av_sigmaI/netI 0.012
_diffrn_reflns_limit_h_max 5
_diffrn_reflns_limit_h_min -5
_diffrn_reflns_limit_k_max 16
_diffrn_reflns_limit_k_min -17
_diffrn_reflns_limit_l_max 16
_diffrn_reflns_limit_l_min -16
_diffrn_reflns_number 8722
_diffrn_reflns_theta_full 26.5
_diffrn_reflns_theta_max 26.5
_diffrn_reflns_theta_min 2.1
_diffrn_standards_decay_% '< 1'
_diffrn_standards_interval_count 0
_diffrn_standards_number 0
_exptl_absorpt_coefficient_mu 0.388
_exptl_absorpt_correction_T_max 1
_exptl_absorpt_correction_T_min 0.888
_exptl_absorpt_correction_type multi-scan
_exptl_absorpt_process_details 'ABSCOR (Higashi, 1995)'
_exptl_crystal_colour colourless
_exptl_crystal_density_diffrn 1.481
_exptl_crystal_density_method 'not measured'
_exptl_crystal_description prism
_exptl_crystal_F_000 400
_exptl_crystal_size_max 0.40
_exptl_crystal_size_mid 0.12
_exptl_crystal_size_min 0.12
_refine_diff_density_max 0.31
_refine_diff_density_min -0.22
_refine_diff_density_rms 0.048
_refine_ls_extinction_method none
_refine_ls_goodness_of_fit_ref 1.07
_refine_ls_hydrogen_treatment constr
_refine_ls_matrix_type full
_refine_ls_number_parameters 122
_refine_ls_number_reflns 1790
_refine_ls_number_restraints 1
_refine_ls_restrained_S_all 1.07
_refine_ls_R_factor_all 0.030
_refine_ls_R_factor_gt 0.029
_refine_ls_shift/su_max <0.001
_refine_ls_shift/su_mean 0.000
_refine_ls_structure_factor_coef Fsqd
_refine_ls_weighting_details 'calc w=1/[\s^2^(Fo^2^)+(0.0422P)^2^+0.4506P] where P=(Fo^2^+2Fc^2^)/3'
_refine_ls_weighting_scheme calc
_refine_ls_wR_factor_gt 0.079
_refine_ls_wR_factor_ref 0.080
_reflns_number_gt 1756
_reflns_number_total 1790
_reflns_threshold_expression I>2\s(I)
_cod_duplicate_entry 7200866
_cod_data_source_file b823058g.txt
_cod_data_source_block Me
_cod_depositor_comments
;
 Updated bibliographic information.

 Antanas Vaitkus,
 2019-09-17

 Marked entry as a duplicate of entry 7200866.

 Antanas Vaitkus,
 2019-09-17
;
_cod_original_sg_symbol_Hall '-P 2ybc '
_cod_original_sg_symbol_H-M 'P 21/c'
_cod_database_code 7215591

loop_
_symmetry_equiv_pos_as_xyz
'x, y, z'
'-x, y+1/2, -z+1/2'
'-x, -y, -z'
'x, -y-1/2, z-1/2'

loop_
_atom_site_label
_atom_site_type_symbol
_atom_site_fract_x
_atom_site_fract_y
_atom_site_fract_z
_atom_site_U_iso_or_equiv
_atom_site_adp_type
_atom_site_occupancy
_atom_site_symmetry_multiplicity
_atom_site_calc_flag
_atom_site_refinement_flags
Cl1 Cl -0.26339(7) 0.00704(2) 0.16963(2) 0.01912(12) Uani 1 1 d .
N1 N 0.4746(2) 0.26600(8) 0.27981(8) 0.0168(2) Uani 1 1 d .
N2 N 0.5480(2) 0.33684(8) -0.02331(8) 0.0160(2) Uani 1 1 d D
H2N H 0.4955 0.2958 -0.0729 0.019 Uiso 1 1 d D
C1 C 0.6483(3) 0.33382(9) 0.25677(9) 0.0172(3) Uani 1 1 d .
H1 H 0.7596 0.3672 0.3122 0.021 Uiso 1 1 calc R
C2 C 0.6826(3) 0.36077(9) 0.15840(9) 0.0166(3) Uani 1 1 d .
H2 H 0.8106 0.4110 0.1491 0.020 Uiso 1 1 calc R
C3 C 0.5285(3) 0.31360(8) 0.07426(9) 0.0141(3) Uani 1 1 d .
C4 C 0.3342(3) 0.23931(8) 0.09471(9) 0.0138(2) Uani 1 1 d .
C5 C 0.1584(3) 0.18721(9) 0.01650(9) 0.0160(3) Uani 1 1 d .
H5 H 0.1684 0.2005 -0.0529 0.019 Uiso 1 1 calc R
C6 C -0.0266(3) 0.11784(9) 0.03904(9) 0.0169(3) Uani 1 1 d .
H6 H -0.1461 0.0839 -0.0140 0.020 Uiso 1 1 calc R
C7 C -0.0360(3) 0.09789(9) 0.14211(10) 0.0159(3) Uani 1 1 d .
C8 C 0.1290(3) 0.14623(9) 0.22017(9) 0.0161(3) Uani 1 1 d .
H8 H 0.1177 0.1312 0.2890 0.019 Uiso 1 1 calc R
C9 C 0.3172(3) 0.21895(9) 0.19809(9) 0.0147(3) Uani 1 1 d .
C10 C 0.7517(3) 0.40802(9) -0.04607(10) 0.0181(3) Uani 1 1 d .
H10A H 0.7147 0.4681 -0.0136 0.027 Uiso 1 1 calc R
H10B H 0.7277 0.4170 -0.1202 0.027 Uiso 1 1 calc R
H10C H 0.9501 0.3870 -0.0198 0.027 Uiso 1 1 calc R

loop_
_atom_site_aniso_label
_atom_site_aniso_U_11
_atom_site_aniso_U_22
_atom_site_aniso_U_33
_atom_site_aniso_U_23
_atom_site_aniso_U_13
_atom_site_aniso_U_12
Cl1 0.0197(2) 0.01813(18) 0.02085(19) 0.00144(11) 0.00710(13) -0.00236(11)
N1 0.0192(5) 0.0196(5) 0.0117(5) -0.0006(4) 0.0024(4) 0.0019(4)
N2 0.0180(5) 0.0170(5) 0.0132(5) -0.0004(4) 0.0037(4) -0.0023(4)
C1 0.0183(6) 0.0191(6) 0.0138(6) -0.0033(5) 0.0010(5) 0.0018(5)
C2 0.0171(6) 0.0164(6) 0.0166(6) -0.0009(5) 0.0035(5) -0.0002(5)
C3 0.0135(6) 0.0149(6) 0.0143(6) 0.0008(4) 0.0034(4) 0.0041(4)
C4 0.0133(6) 0.0149(6) 0.0134(6) 0.0002(4) 0.0029(4) 0.0028(4)
C5 0.0188(6) 0.0180(6) 0.0113(5) 0.0008(4) 0.0031(4) 0.0017(5)
C6 0.0181(6) 0.0173(6) 0.0148(6) -0.0018(5) 0.0012(5) -0.0002(5)
C7 0.0153(6) 0.0145(6) 0.0188(6) 0.0023(5) 0.0058(5) 0.0019(4)
C8 0.0176(6) 0.0182(6) 0.0135(6) 0.0025(5) 0.0054(5) 0.0038(5)
C9 0.0150(6) 0.0163(6) 0.0130(5) 0.0002(4) 0.0030(4) 0.0047(5)
C10 0.0175(6) 0.0191(6) 0.0186(6) 0.0023(5) 0.0058(5) -0.0008(5)

loop_
_atom_type_symbol
_atom_type_description
_atom_type_scat_dispersion_real
_atom_type_scat_dispersion_imag
_atom_type_scat_source
C C 0.0033 0.0016 'International Tables Vol C Tables 4.2.6.8 and 6.1.1.4'
H H 0.0000 0.0000 'International Tables Vol C Tables 4.2.6.8 and 6.1.1.4'
Cl Cl 0.1484 0.1585 'International Tables Vol C Tables 4.2.6.8 and 6.1.1.4'
N N 0.0061 0.0033 'International Tables Vol C Tables 4.2.6.8 and 6.1.1.4'

loop_
_geom_angle_atom_site_label_1
_geom_angle_atom_site_label_2
_geom_angle_atom_site_label_3
_geom_angle
C1 N1 C9 115.61(11)
C3 N2 C10 121.45(10)
C3 N2 H2N 120.2
C10 N2 H2N 114.0
N1 C1 C2 125.96(12)
N1 C1 H1 117.0
C2 C1 H1 117.0
C3 C2 C1 119.66(12)
C3 C2 H2 120.2
C1 C2 H2 120.2
N2 C3 C2 122.84(12)
N2 C3 C4 120.29(11)
C2 C3 C4 116.84(11)
C5 C4 C9 118.91(11)
C5 C4 C3 122.94(11)
C9 C4 C3 118.15(11)
C6 C5 C4 121.19(11)
C6 C5 H5 119.4
C4 C5 H5 119.4
C5 C6 C7 118.82(11)
C5 C6 H6 120.6
C7 C6 H6 120.6
C8 C7 C6 122.15(12)
C8 C7 Cl1 119.54(10)
C6 C7 Cl1 118.30(10)
C7 C8 C9 119.66(11)
C7 C8 H8 120.2
C9 C8 H8 120.2
N1 C9 C8 116.98(11)
N1 C9 C4 123.78(11)
C8 C9 C4 119.25(11)
N2 C10 H10A 109.5
N2 C10 H10B 109.5
H10A C10 H10B 109.5
N2 C10 H10C 109.5
H10A C10 H10C 109.5
H10B C10 H10C 109.5

loop_
_geom_bond_atom_site_label_1
_geom_bond_atom_site_label_2
_geom_bond_distance
Cl1 C7 1.7443(13)
N1 C1 1.3249(17)
N1 C9 1.3734(16)
N2 C3 1.3564(16)
N2 C10 1.4515(16)
N2 H2N 0.8799
C1 C2 1.3977(17)
C1 H1 0.9500
C2 C3 1.3910(18)
C2 H2 0.9500
C3 C4 1.4433(17)
C4 C5 1.4150(17)
C4 C9 1.4198(17)
C5 C6 1.3731(18)
C5 H5 0.9500
C6 C7 1.4071(17)
C6 H6 0.9500
C7 C8 1.3640(18)
C8 C9 1.4152(18)
C8 H8 0.9500
C10 H10A 0.9800
C10 H10B 0.9800
C10 H10C 0.9800

loop_
_geom_torsion_atom_site_label_1
_geom_torsion_atom_site_label_2
_geom_torsion_atom_site_label_3
_geom_torsion_atom_site_label_4
_geom_torsion
C9 N1 C1 C2 0.17(18)
N1 C1 C2 C3 -0.9(2)
C10 N2 C3 C2 5.26(18)
C10 N2 C3 C4 -176.96(10)
C1 C2 C3 N2 179.04(11)
C1 C2 C3 C4 1.19(17)
N2 C3 C4 C5 0.37(18)
C2 C3 C4 C5 178.28(12)
N2 C3 C4 C9 -178.73(11)
C2 C3 C4 C9 -0.83(17)
C9 C4 C5 C6 -0.05(18)
C3 C4 C5 C6 -179.15(11)
C4 C5 C6 C7 -1.00(18)
C5 C6 C7 C8 1.09(19)
C5 C6 C7 Cl1 -177.99(9)
C6 C7 C8 C9 -0.08(19)
Cl1 C7 C8 C9 178.99(9)
C1 N1 C9 C8 -179.85(11)
C1 N1 C9 C4 0.22(17)
C7 C8 C9 N1 179.07(11)
C7 C8 C9 C4 -0.99(18)
C5 C4 C9 N1 -179.01(11)
C3 C4 C9 N1 0.13(18)
C5 C4 C9 C8 1.05(17)
C3 C4 C9 C8 -179.80(10)
